data_7115592
loop_
_publ_author_name
'Wenchao Ye'
'Laijun Zhang'
'Chuanfa Ni'
'Jian Rong'
'Jinbo Hu'

_publ_section_title
;
 Stereoselective [3+2] cycloaddition of N-tert-butanesulfinyl imines to
 arynes facilitated by a removable PhSO2CF2 group: synthesis and
 transformation of cyclic sulfoximines
;
_journal_name_full Chem.Commun.
_journal_page_first 10596
_journal_paper_doi 10.1039/C4cc05042H
_journal_volume 50
_journal_year 2014
_chemical_formula_moiety 'C21 H16 Br N O3 S'
_chemical_formula_sum 'C21 H16 Br N O3 S'
_chemical_formula_weight 442.32
_chemical_name_systematic
; 
 ? 
;
_space_group_IT_number 14
_symmetry_cell_setting monoclinic
_symmetry_space_group_name_Hall '-P 2yn'
_symmetry_space_group_name_H-M 'P 1 21/n 1'
_atom_sites_solution_hydrogens geom
_atom_sites_solution_primary direct
_atom_sites_solution_secondary difmap
_audit_creation_method SHELXL-97
_cell_angle_alpha 90.00
_cell_angle_beta 92.78(3)
_cell_angle_gamma 90.00
_cell_formula_units_Z 4
_cell_length_a 9.876(2)
_cell_length_b 11.292(2)
_cell_length_c 16.818(3)
_cell_measurement_reflns_used 6898
_cell_measurement_temperature 296(2)
_cell_measurement_theta_max 66.94
_cell_measurement_theta_min 4.72
_cell_volume 1873.3(6)
_computing_cell_refinement 'Bruker SAINT'
_computing_data_collection 'Bruker APEX2'
_computing_data_reduction 'Bruker SAINT'
_computing_molecular_graphics 'Bruker SHELXTL'
_computing_publication_material 'Bruker SHELXTL'
_computing_structure_refinement 'SHELXL-97 (Sheldrick, 2008)'
_computing_structure_solution 'SHELXS-97 (Sheldrick, 2008)'
_diffrn_ambient_temperature 296(2)
_diffrn_measured_fraction_theta_full 0.947
_diffrn_measured_fraction_theta_max 0.947
_diffrn_radiation_monochromator graphite
_diffrn_radiation_source 'fine-focus sealed tube'
_diffrn_radiation_type CuK\a
_diffrn_radiation_wavelength 1.54178
_diffrn_reflns_av_R_equivalents 0.0197
_diffrn_reflns_av_sigmaI/netI 0.0190
_diffrn_reflns_limit_h_max 10
_diffrn_reflns_limit_h_min -11
_diffrn_reflns_limit_k_max 11
_diffrn_reflns_limit_k_min -12
_diffrn_reflns_limit_l_max 19
_diffrn_reflns_limit_l_min -20
_diffrn_reflns_number 12287
_diffrn_reflns_theta_full 67.33
_diffrn_reflns_theta_max 67.33
_diffrn_reflns_theta_min 4.72
_exptl_absorpt_coefficient_mu 4.218
_exptl_absorpt_correction_T_max 0.7859
_exptl_absorpt_correction_T_min 0.2472
_exptl_absorpt_correction_type multi-scan
_exptl_absorpt_process_details sadabs
_exptl_crystal_colour colorless
_exptl_crystal_density_diffrn 1.568
_exptl_crystal_density_method 'not measured'
_exptl_crystal_description column
_exptl_crystal_F_000 896
_exptl_crystal_size_max 0.46
_exptl_crystal_size_mid 0.10
_exptl_crystal_size_min 0.06
_refine_diff_density_max 0.609
_refine_diff_density_min -0.634
_refine_diff_density_rms 0.053
_refine_ls_extinction_coef 0.00028(11)
_refine_ls_extinction_expression Fc^*^=kFc[1+0.001xFc^2^\l^3^/sin(2\q)]^-1/4^
_refine_ls_extinction_method SHELXL
_refine_ls_goodness_of_fit_ref 1.046
_refine_ls_hydrogen_treatment constr
_refine_ls_matrix_type full
_refine_ls_number_parameters 245
_refine_ls_number_reflns 3191
_refine_ls_number_restraints 0
_refine_ls_restrained_S_all 1.046
_refine_ls_R_factor_all 0.0419
_refine_ls_R_factor_gt 0.0398
_refine_ls_shift/su_max 0.000
_refine_ls_shift/su_mean 0.000
_refine_ls_structure_factor_coef Fsqd
_refine_ls_weighting_details 'calc w=1/[\s^2^(Fo^2^)+(0.0423P)^2^+1.9087P] where P=(Fo^2^+2Fc^2^)/3'
_refine_ls_weighting_scheme calc
_refine_ls_wR_factor_gt 0.0985
_refine_ls_wR_factor_ref 0.1002
_reflns_number_gt 2980
_reflns_number_total 3191
_reflns_threshold_expression >2sigma(I)
_cod_data_source_file c4cc05042h2.cif
_cod_data_source_block 040
_cod_original_cell_volume 1873.4(7)
_cod_original_sg_symbol_H-M 'P 21/n'
_cod_database_code 7115592

loop_
_symmetry_equiv_pos_as_xyz
'x, y, z'
'-x+1/2, y+1/2, -z+1/2'
'-x, -y, -z'
'x-1/2, -y-1/2, z-1/2'

loop_
_atom_site_label
_atom_site_type_symbol
_atom_site_fract_x
_atom_site_fract_y
_atom_site_fract_z
_atom_site_U_iso_or_equiv
_atom_site_adp_type
_atom_site_occupancy
_atom_site_symmetry_multiplicity
_atom_site_calc_flag
_atom_site_refinement_flags
Br1 Br 0.28725(4) 0.22821(3) 0.09520(3) 0.0868(2) Uani 1 1 d .
S1 S 0.66955(6) -0.57872(6) 0.05531(4) 0.04652(19) Uani 1 1 d .
O1 O 0.6505(3) -0.7016(2) 0.04312(18) 0.0848(8) Uani 1 1 d .
O2 O 0.6539(2) -0.5063(2) -0.01537(11) 0.0683(7) Uani 1 1 d .
O3 O 0.38331(18) -0.35740(17) 0.18533(13) 0.0528(5) Uani 1 1 d .
N1 N 0.5797(2) -0.5300(2) 0.12679(12) 0.0406(5) Uani 1 1 d .
H1B H 0.4975 -0.5523 0.1326 0.049 Uiso 1 1 calc R
C1 C 0.8229(2) -0.5409(2) 0.10456(15) 0.0420(6) Uani 1 1 d .
C2 C 0.8000(2) -0.4656(2) 0.16677(14) 0.0380(5) Uani 1 1 d .
C3 C 0.9102(3) -0.4160(3) 0.20871(16) 0.0455(6) Uani 1 1 d .
H3A H 0.8975 -0.3662 0.2518 0.055 Uiso 1 1 calc R
C4 C 1.0395(3) -0.4418(3) 0.18536(18) 0.0548(7) Uani 1 1 d .
H4A H 1.1139 -0.4066 0.2119 0.066 Uiso 1 1 calc R
C5 C 1.0598(3) -0.5186(3) 0.12346(19) 0.0598(8) Uani 1 1 d .
H5A H 1.1476 -0.5356 0.1094 0.072 Uiso 1 1 calc R
C6 C 0.9518(3) -0.5707(3) 0.08207(17) 0.0546(7) Uani 1 1 d .
H6A H 0.9648 -0.6237 0.0408 0.065 Uiso 1 1 calc R
C7 C 0.6499(2) -0.4444(2) 0.18119(14) 0.0368(5) Uani 1 1 d .
C8 C 0.6128(2) -0.3172(2) 0.15686(16) 0.0418(6) Uani 1 1 d .
H8A H 0.6682 -0.2632 0.1893 0.050 Uiso 1 1 calc R
H8B H 0.6354 -0.3056 0.1019 0.050 Uiso 1 1 calc R
C9 C 0.4645(2) -0.2846(2) 0.16480(15) 0.0403(6) Uani 1 1 d .
C10 C 0.4236(2) -0.1600(2) 0.14606(14) 0.0391(5) Uani 1 1 d .
C11 C 0.5115(3) -0.0788(2) 0.11393(16) 0.0452(6) Uani 1 1 d .
H11A H 0.5991 -0.1021 0.1032 0.054 Uiso 1 1 calc R
C12 C 0.4707(3) 0.0361(3) 0.09770(17) 0.0503(7) Uani 1 1 d .
H12A H 0.5296 0.0899 0.0757 0.060 Uiso 1 1 calc R
C13 C 0.3411(3) 0.0691(2) 0.11473(18) 0.0506(7) Uani 1 1 d .
C14 C 0.2514(3) -0.0089(3) 0.14657(19) 0.0554(7) Uani 1 1 d .
H14A H 0.1643 0.0153 0.1576 0.066 Uiso 1 1 calc R
C15 C 0.2929(3) -0.1235(3) 0.16175(17) 0.0492(6) Uani 1 1 d .
H15A H 0.2328 -0.1772 0.1828 0.059 Uiso 1 1 calc R
C16 C 0.6253(2) -0.4753(2) 0.26796(14) 0.0373(5) Uani 1 1 d .
C17 C 0.6475(3) -0.3928(3) 0.32824(17) 0.0517(7) Uani 1 1 d .
H17A H 0.6673 -0.3147 0.3154 0.062 Uiso 1 1 calc R
C18 C 0.6406(3) -0.4255(3) 0.40753(17) 0.0601(8) Uani 1 1 d .
H18A H 0.6561 -0.3694 0.4474 0.072 Uiso 1 1 calc R
C19 C 0.6114(3) -0.5395(3) 0.42727(17) 0.0557(8) Uani 1 1 d .
H19A H 0.6081 -0.5613 0.4805 0.067 Uiso 1 1 calc R
C20 C 0.5868(3) -0.6216(3) 0.36851(17) 0.0521(7) Uani 1 1 d .
H20A H 0.5652 -0.6990 0.3819 0.062 Uiso 1 1 calc R
C21 C 0.5939(3) -0.5901(2) 0.28905(15) 0.0438(6) Uani 1 1 d .
H21A H 0.5774 -0.6468 0.2496 0.053 Uiso 1 1 calc R

loop_
_atom_site_aniso_label
_atom_site_aniso_U_11
_atom_site_aniso_U_22
_atom_site_aniso_U_33
_atom_site_aniso_U_23
_atom_site_aniso_U_13
_atom_site_aniso_U_12
Br1 0.0791(3) 0.0398(3) 0.1389(4) 0.0034(2) -0.0208(2) 0.01364(16)
S1 0.0399(3) 0.0512(4) 0.0484(4) -0.0076(3) 0.0015(3) 0.0044(3)
O1 0.0722(15) 0.0563(16) 0.127(2) -0.0340(15) 0.0134(15) -0.0025(12)
O2 0.0456(11) 0.117(2) 0.0418(10) 0.0111(11) 0.0006(8) 0.0068(12)
O3 0.0367(9) 0.0439(12) 0.0783(13) 0.0104(9) 0.0089(9) -0.0003(8)
N1 0.0310(10) 0.0483(13) 0.0424(11) -0.0007(9) 0.0016(8) -0.0037(9)
C1 0.0360(12) 0.0456(16) 0.0444(13) 0.0084(11) 0.0019(10) 0.0075(10)
C2 0.0310(11) 0.0397(15) 0.0434(13) 0.0096(10) 0.0030(9) 0.0040(10)
C3 0.0378(13) 0.0477(17) 0.0505(14) 0.0076(12) -0.0027(11) 0.0010(11)
C4 0.0324(13) 0.065(2) 0.0660(18) 0.0185(15) -0.0061(12) -0.0012(12)
C5 0.0327(13) 0.078(2) 0.0691(19) 0.0214(16) 0.0073(12) 0.0146(13)
C6 0.0462(15) 0.064(2) 0.0540(16) 0.0068(14) 0.0103(12) 0.0174(13)
C7 0.0289(11) 0.0381(14) 0.0435(13) 0.0028(10) 0.0014(9) 0.0009(9)
C8 0.0327(12) 0.0387(15) 0.0541(14) 0.0074(11) 0.0041(10) 0.0016(10)
C9 0.0336(12) 0.0413(15) 0.0459(13) 0.0009(11) 0.0017(10) 0.0011(10)
C10 0.0344(12) 0.0399(15) 0.0428(13) -0.0011(10) -0.0011(10) 0.0018(10)
C11 0.0403(13) 0.0450(16) 0.0509(14) 0.0034(11) 0.0066(11) 0.0050(11)
C12 0.0519(15) 0.0430(17) 0.0557(16) 0.0072(12) 0.0016(12) -0.0003(12)
C13 0.0511(15) 0.0354(16) 0.0638(17) -0.0024(12) -0.0132(13) 0.0070(11)
C14 0.0365(13) 0.0469(18) 0.082(2) -0.0048(14) -0.0037(13) 0.0083(12)
C15 0.0352(13) 0.0448(17) 0.0676(17) 0.0010(13) 0.0020(12) 0.0005(11)
C16 0.0285(11) 0.0404(15) 0.0432(13) -0.0007(10) 0.0025(9) 0.0031(9)
C17 0.0538(16) 0.0472(17) 0.0544(16) -0.0071(12) 0.0072(12) -0.0060(12)
C18 0.0589(17) 0.074(2) 0.0477(16) -0.0176(15) 0.0066(13) -0.0034(15)
C19 0.0472(15) 0.080(2) 0.0407(14) 0.0035(14) 0.0078(11) 0.0110(14)
C20 0.0513(15) 0.0520(18) 0.0539(16) 0.0114(13) 0.0125(12) 0.0080(12)
C21 0.0451(13) 0.0408(16) 0.0460(14) -0.0005(11) 0.0054(11) 0.0042(11)

loop_
_atom_type_symbol
_atom_type_description
_atom_type_scat_dispersion_real
_atom_type_scat_dispersion_imag
_atom_type_scat_source
C C 0.0181 0.0091 'International Tables Vol C Tables 4.2.6.8 and 6.1.1.4'
H H 0.0000 0.0000 'International Tables Vol C Tables 4.2.6.8 and 6.1.1.4'
N N 0.0311 0.0180 'International Tables Vol C Tables 4.2.6.8 and 6.1.1.4'
O O 0.0492 0.0322 'International Tables Vol C Tables 4.2.6.8 and 6.1.1.4'
S S 0.3331 0.5567 'International Tables Vol C Tables 4.2.6.8 and 6.1.1.4'
Br Br -0.6763 1.2805 'International Tables Vol C Tables 4.2.6.8 and 6.1.1.4'

loop_
_geom_angle_atom_site_label_1
_geom_angle_atom_site_label_2
_geom_angle_atom_site_label_3
_geom_angle
O1 S1 O2 115.33(17)
O1 S1 N1 111.47(14)
O2 S1 N1 112.14(13)
O1 S1 C1 114.57(15)
O2 S1 C1 107.92(13)
N1 S1 C1 93.35(11)
C7 N1 S1 114.98(15)
C7 N1 H1B 122.5
S1 N1 H1B 122.5
C2 C1 C6 123.0(3)
C2 C1 S1 110.00(18)
C6 C1 S1 126.7(2)
C1 C2 C3 118.9(2)
C1 C2 C7 114.4(2)
C3 C2 C7 126.7(2)
C4 C3 C2 118.8(3)
C4 C3 H3A 120.6
C2 C3 H3A 120.6
C5 C4 C3 121.1(3)
C5 C4 H4A 119.4
C3 C4 H4A 119.4
C6 C5 C4 120.9(3)
C6 C5 H5A 119.5
C4 C5 H5A 119.5
C5 C6 C1 117.2(3)
C5 C6 H6A 121.4
C1 C6 H6A 121.4
N1 C7 C16 110.4(2)
N1 C7 C2 103.16(19)
C16 C7 C2 108.32(19)
N1 C7 C8 110.4(2)
C16 C7 C8 114.9(2)
C2 C7 C8 108.94(19)
C9 C8 C7 114.9(2)
C9 C8 H8A 108.5
C7 C8 H8A 108.5
C9 C8 H8B 108.5
C7 C8 H8B 108.5
H8A C8 H8B 107.5
O3 C9 C10 121.6(2)
O3 C9 C8 120.9(2)
C10 C9 C8 117.5(2)
C11 C10 C15 118.7(2)
C11 C10 C9 122.4(2)
C15 C10 C9 118.9(2)
C12 C11 C10 121.0(2)
C12 C11 H11A 119.5
C10 C11 H11A 119.5
C13 C12 C11 118.6(3)
C13 C12 H12A 120.7
C11 C12 H12A 120.7
C14 C13 C12 122.0(3)
C14 C13 Br1 119.6(2)
C12 C13 Br1 118.4(2)
C13 C14 C15 118.8(3)
C13 C14 H14A 120.6
C15 C14 H14A 120.6
C14 C15 C10 120.9(3)
C14 C15 H15A 119.6
C10 C15 H15A 119.6
C21 C16 C17 118.2(2)
C21 C16 C7 120.4(2)
C17 C16 C7 121.1(2)
C16 C17 C18 120.6(3)
C16 C17 H17A 119.7
C18 C17 H17A 119.7
C19 C18 C17 120.4(3)
C19 C18 H18A 119.8
C17 C18 H18A 119.8
C18 C19 C20 119.7(3)
C18 C19 H19A 120.1
C20 C19 H19A 120.1
C19 C20 C21 120.5(3)
C19 C20 H20A 119.8
C21 C20 H20A 119.8
C16 C21 C20 120.6(3)
C16 C21 H21A 119.7
C20 C21 H21A 119.7

loop_
_geom_bond_atom_site_label_1
_geom_bond_atom_site_label_2
_geom_bond_distance
Br1 C13 1.898(3)
S1 O1 1.414(3)
S1 O2 1.445(2)
S1 N1 1.624(2)
S1 C1 1.743(3)
O3 C9 1.211(3)
N1 C7 1.480(3)
N1 H1B 0.8600
C1 C2 1.375(4)
C1 C6 1.388(4)
C2 C3 1.387(4)
C2 C7 1.533(3)
C3 C4 1.385(4)
C3 H3A 0.9300
C4 C5 1.377(5)
C4 H4A 0.9300
C5 C6 1.377(5)
C5 H5A 0.9300
C6 H6A 0.9300
C7 C16 1.531(3)
C7 C8 1.533(4)
C8 C9 1.522(3)
C8 H8A 0.9700
C8 H8B 0.9700
C9 C10 1.493(4)
C10 C11 1.390(4)
C10 C15 1.393(3)
C11 C12 1.381(4)
C11 H11A 0.9300
C12 C13 1.377(4)
C12 H12A 0.9300
C13 C14 1.376(4)
C14 C15 1.377(4)
C14 H14A 0.9300
C15 H15A 0.9300
C16 C21 1.383(4)
C16 C17 1.387(4)
C17 C18 1.389(4)
C17 H17A 0.9300
C18 C19 1.364(5)
C18 H18A 0.9300
C19 C20 1.368(4)
C19 H19A 0.9300
C20 C21 1.388(4)
C20 H20A 0.9300
C21 H21A 0.9300

loop_
_geom_hbond_atom_site_label_D
_geom_hbond_atom_site_label_H
_geom_hbond_atom_site_label_A
_geom_hbond_distance_DH
_geom_hbond_distance_HA
_geom_hbond_distance_DA
_geom_hbond_angle_DHA
_geom_hbond_site_symmetry_A
N1 H1B O2 0.86 2.50 2.930(3) 111.4 3_645

loop_
_geom_torsion_atom_site_label_1
_geom_torsion_atom_site_label_2
_geom_torsion_atom_site_label_3
_geom_torsion_atom_site_label_4
_geom_torsion
O1 S1 N1 C7 138.4(2)
O2 S1 N1 C7 -90.5(2)
C1 S1 N1 C7 20.35(19)
O1 S1 C1 C2 -130.0(2)
O2 S1 C1 C2 100.1(2)
N1 S1 C1 C2 -14.5(2)
O1 S1 C1 C6 55.8(3)
O2 S1 C1 C6 -74.2(3)
N1 S1 C1 C6 171.3(3)
C6 C1 C2 C3 0.7(4)
S1 C1 C2 C3 -173.8(2)
C6 C1 C2 C7 179.8(2)
S1 C1 C2 C7 5.3(3)
C1 C2 C3 C4 1.5(4)
C7 C2 C3 C4 -177.5(2)
C2 C3 C4 C5 -2.3(4)
C3 C4 C5 C6 1.0(5)
C4 C5 C6 C1 1.1(5)
C2 C1 C6 C5 -1.9(4)
S1 C1 C6 C5 171.6(2)
S1 N1 C7 C16 -134.76(17)
S1 N1 C7 C2 -19.2(2)
S1 N1 C7 C8 97.1(2)
C1 C2 C7 N1 7.8(3)
C3 C2 C7 N1 -173.2(2)
C1 C2 C7 C16 124.8(2)
C3 C2 C7 C16 -56.1(3)
C1 C2 C7 C8 -109.5(2)
C3 C2 C7 C8 69.5(3)
N1 C7 C8 C9 65.1(3)
C16 C7 C8 C9 -60.6(3)
C2 C7 C8 C9 177.7(2)
C7 C8 C9 O3 -3.3(4)
C7 C8 C9 C10 176.9(2)
O3 C9 C10 C11 -172.6(3)
C8 C9 C10 C11 7.2(4)
O3 C9 C10 C15 7.8(4)
C8 C9 C10 C15 -172.4(2)
C15 C10 C11 C12 0.0(4)
C9 C10 C11 C12 -179.6(2)
C10 C11 C12 C13 0.6(4)
C11 C12 C13 C14 -0.6(4)
C11 C12 C13 Br1 178.2(2)
C12 C13 C14 C15 0.0(5)
Br1 C13 C14 C15 -178.8(2)
C13 C14 C15 C10 0.7(4)
C11 C10 C15 C14 -0.6(4)
C9 C10 C15 C14 179.0(3)
N1 C7 C16 C21 24.7(3)
C2 C7 C16 C21 -87.6(3)
C8 C7 C16 C21 150.3(2)
N1 C7 C16 C17 -162.1(2)
C2 C7 C16 C17 85.6(3)
C8 C7 C16 C17 -36.4(3)
C21 C16 C17 C18 1.1(4)
C7 C16 C17 C18 -172.3(2)
C16 C17 C18 C19 -0.2(5)
C17 C18 C19 C20 -0.9(5)
C18 C19 C20 C21 1.2(4)
C17 C16 C21 C20 -0.8(4)
C7 C16 C21 C20 172.6(2)
C19 C20 C21 C16 -0.3(4)
